data_7008140
loop_
_publ_author_name
'Shukla, Piyush'
'Cowley, Alan H.'
'Jones, Jamie N.'
'Gordon, John C.'
'Scott, Brian L.'

_publ_section_title
;
 Fluoroaryl-substituted aminoalane dimers: syntheses and structures.
;
_journal_issue 6
_journal_name_full 'Dalton transactions (Cambridge, England : 2003)'
_journal_page_first 1019
_journal_page_last 1022
_journal_paper_doi 10.1039/b417652a
_journal_year 2005
_chemical_formula_sum 'C16 H16 Al2 F8 N2'
_chemical_formula_weight 442.27
_chemical_name_systematic
;
?
;
_space_group_IT_number 2
_symmetry_cell_setting triclinic
_symmetry_space_group_name_Hall '-P 1'
_symmetry_space_group_name_H-M 'P -1'
_atom_sites_solution_hydrogens geom
_atom_sites_solution_primary direct
_atom_sites_solution_secondary difmap
_audit_creation_method SHELXL-97
_cell_angle_alpha 91.044(7)
_cell_angle_beta 92.103(8)
_cell_angle_gamma 94.798(9)
_cell_formula_units_Z 2
_cell_length_a 7.712(3)
_cell_length_b 9.689(4)
_cell_length_c 17.153(8)
_cell_measurement_reflns_used 825
_cell_measurement_temperature 203(2)
_cell_measurement_theta_max 54.5
_cell_measurement_theta_min 4.8
_cell_volume 1276.1(9)
_computing_cell_refinement 'Bruker SAINT (v. 5.00, Bruker 1998)'
_computing_data_collection 'Siemens SMART (v. 4.202, Siemens 1996)'
_computing_data_reduction 'Bruker SAINT (v. 5.00, Bruker 1998)'
_computing_molecular_graphics 'Bruker AXS SHEXTL (v. 5.10)'
_computing_publication_material 'SHELXL-97 (Sheldrick, 1997)'
_computing_structure_refinement 'SHELXL-97 (Sheldrick, 1997)'
_computing_structure_solution 'SHELXS-97 (Sheldrick, 1990)'
_diffrn_ambient_temperature 203(2)
_diffrn_measured_fraction_theta_full 0.934
_diffrn_measured_fraction_theta_max 0.934
_diffrn_measurement_device_type 'Bruker P4 with SMART 1k CCD'
_diffrn_measurement_method '\f scans'
_diffrn_radiation_monochromator graphite
_diffrn_radiation_source 'fine-focus sealed tube'
_diffrn_radiation_type MoK\a
_diffrn_radiation_wavelength 0.71073
_diffrn_reflns_av_R_equivalents 0.0489
_diffrn_reflns_av_sigmaI/netI 0.0592
_diffrn_reflns_limit_h_max 7
_diffrn_reflns_limit_h_min -7
_diffrn_reflns_limit_k_max 10
_diffrn_reflns_limit_k_min -10
_diffrn_reflns_limit_l_max 18
_diffrn_reflns_limit_l_min -18
_diffrn_reflns_number 6287
_diffrn_reflns_theta_full 22.46
_diffrn_reflns_theta_max 22.46
_diffrn_reflns_theta_min 1.19
_diffrn_standards_decay_% '< 2'
_diffrn_standards_interval_count 0
_diffrn_standards_interval_time 0
_diffrn_standards_number 0
_exptl_absorpt_coefficient_mu 0.173
_exptl_absorpt_correction_T_max 0.9795
_exptl_absorpt_correction_T_min 0.9532
_exptl_absorpt_correction_type multi-scan
_exptl_absorpt_process_details 'SADABS (Sheldrick, 1996)'
_exptl_crystal_colour colorless
_exptl_crystal_density_diffrn 1.151
_exptl_crystal_density_method 'not measured'
_exptl_crystal_description irregular
_exptl_crystal_F_000 448
_exptl_crystal_size_max 0.28
_exptl_crystal_size_mid 0.16
_exptl_crystal_size_min 0.12
_refine_diff_density_max 0.344
_refine_diff_density_min -0.372
_refine_diff_density_rms 0.083
_refine_ls_extinction_method none
_refine_ls_goodness_of_fit_ref 1.537
_refine_ls_hydrogen_treatment mixed
_refine_ls_matrix_type full
_refine_ls_number_parameters 259
_refine_ls_number_reflns 3101
_refine_ls_number_restraints 0
_refine_ls_restrained_S_all 1.537
_refine_ls_R_factor_all 0.1070
_refine_ls_R_factor_gt 0.0822
_refine_ls_shift/su_max 0.000
_refine_ls_shift/su_mean 0.000
_refine_ls_structure_factor_coef Fsqd
_refine_ls_weighting_details 'calc w=1/[\s^2^(Fo^2^)+(0.0849P)^2^+0.0000P] where P=(Fo^2^+2Fc^2^)/3'
_refine_ls_weighting_scheme calc
_refine_ls_wR_factor_gt 0.2025
_refine_ls_wR_factor_ref 0.2091
_reflns_number_gt 2331
_reflns_number_total 3101
_reflns_threshold_expression >2sigma(I)
_cod_data_source_file b417652a.txt
_cod_data_source_block ccd518s
_cod_original_cell_volume 1276.1(10)
_cod_database_code 7008140

loop_
_symmetry_equiv_pos_as_xyz
'x, y, z'
'-x, -y, -z'

loop_
_atom_site_label
_atom_site_type_symbol
_atom_site_fract_x
_atom_site_fract_y
_atom_site_fract_z
_atom_site_U_iso_or_equiv
_atom_site_adp_type
_atom_site_occupancy
_atom_site_symmetry_multiplicity
_atom_site_calc_flag
_atom_site_refinement_flags
_atom_site_disorder_assembly
_atom_site_disorder_group
Al1 Al 0.4319(2) 0.39297(17) 0.14146(10) 0.0324(5) Uani 1 1 d . . .
Al2 Al 0.4638(2) 0.55509(17) 0.28576(10) 0.0313(5) Uani 1 1 d . . .
F1 F 0.0874(4) 0.5375(3) 0.19850(19) 0.0419(9) Uani 1 1 d . . .
F2 F -0.1574(5) 0.6954(4) 0.1412(2) 0.0552(11) Uani 1 1 d . . .
F3 F 0.2732(5) 0.9756(3) 0.0174(2) 0.0531(11) Uani 1 1 d . . .
F4 F 0.5206(5) 0.8211(3) 0.0771(2) 0.0464(10) Uani 1 1 d . . .
F5 F 0.4874(5) 0.3631(3) 0.41376(19) 0.0510(11) Uani 1 1 d . . .
F6 F 0.6169(6) 0.1451(4) 0.4841(2) 0.0632(12) Uani 1 1 d . . .
F7 F 0.5643(5) -0.1062(3) 0.2462(2) 0.0561(11) Uani 1 1 d . . .
F8 F 0.4297(5) 0.1082(3) 0.17626(18) 0.0450(10) Uani 1 1 d . . .
N1 N 0.4400(7) 0.5950(5) 0.1710(3) 0.0305(12) Uani 1 1 d . . .
H1 H 0.538(11) 0.631(8) 0.157(4) 0.080 Uiso 1 1 d . . .
H2 H 0.259(10) 0.316(7) 0.259(4) 0.080 Uiso 1 1 d . . .
N2 N 0.3907(7) 0.3592(4) 0.2541(3) 0.0302(12) Uani 1 1 d . . .
C1 C 0.6657(9) 0.3591(7) 0.1145(4) 0.0493(18) Uani 1 1 d . . .
H1A H 0.7459 0.3932 0.1559 0.074 Uiso 1 1 calc R . .
H1B H 0.6943 0.4059 0.0673 0.074 Uiso 1 1 calc R . .
H1C H 0.6730 0.2614 0.1070 0.074 Uiso 1 1 calc R . .
C2 C 0.2328(9) 0.3361(7) 0.0715(4) 0.0511(19) Uani 1 1 d . . .
H2A H 0.1280 0.3609 0.0946 0.077 Uiso 1 1 calc R . .
H2B H 0.2263 0.2376 0.0629 0.077 Uiso 1 1 calc R . .
H2C H 0.2463 0.3817 0.0226 0.077 Uiso 1 1 calc R . .
C3 C 0.7121(8) 0.5814(6) 0.3136(4) 0.0423(16) Uani 1 1 d . . .
H3A H 0.7757 0.5319 0.2767 0.063 Uiso 1 1 calc R . .
H3B H 0.7328 0.5468 0.3649 0.063 Uiso 1 1 calc R . .
H3C H 0.7501 0.6782 0.3129 0.063 Uiso 1 1 calc R . .
C4 C 0.2946(10) 0.6451(6) 0.3488(4) 0.0516(19) Uani 1 1 d . . .
H4A H 0.1792 0.6221 0.3269 0.077 Uiso 1 1 calc R . .
H4B H 0.3207 0.7437 0.3487 0.077 Uiso 1 1 calc R . .
H4C H 0.3016 0.6132 0.4014 0.077 Uiso 1 1 calc R . .
C5 C 0.3116(8) 0.6767(5) 0.1411(3) 0.0278(14) Uani 1 1 d . . .
C6 C 0.1366(8) 0.6489(6) 0.1547(3) 0.0325(15) Uani 1 1 d . . .
C7 C 0.0102(8) 0.7280(6) 0.1247(3) 0.0351(15) Uani 1 1 d . . .
C8 C 0.0519(8) 0.8401(6) 0.0792(3) 0.0373(16) Uani 1 1 d . . .
H8 H -0.0329 0.8943 0.0596 0.045 Uiso 1 1 calc R . .
C9 C 0.2241(9) 0.8685(6) 0.0642(3) 0.0389(17) Uani 1 1 d . . .
C10 C 0.3543(7) 0.7902(5) 0.0943(3) 0.0269(14) Uani 1 1 d . . .
C11 C 0.4622(8) 0.2442(5) 0.2918(3) 0.0298(14) Uani 1 1 d . . .
C12 C 0.5085(8) 0.2485(6) 0.3713(3) 0.0345(15) Uani 1 1 d . . .
C13 C 0.5728(8) 0.1354(6) 0.4070(3) 0.0375(16) Uani 1 1 d . . .
C14 C 0.5943(8) 0.0147(6) 0.3665(3) 0.0386(16) Uani 1 1 d . . .
H14 H 0.6386 -0.0607 0.3907 0.046 Uiso 1 1 calc R . .
C15 C 0.5474(8) 0.0112(6) 0.2893(4) 0.0390(16) Uani 1 1 d . . .
C16 C 0.4821(8) 0.1206(6) 0.2522(3) 0.0284(14) Uani 1 1 d . . .

loop_
_atom_site_aniso_label
_atom_site_aniso_U_11
_atom_site_aniso_U_22
_atom_site_aniso_U_33
_atom_site_aniso_U_23
_atom_site_aniso_U_13
_atom_site_aniso_U_12
Al1 0.0375(12) 0.0314(10) 0.0278(10) 0.0021(7) -0.0019(8) 0.0020(8)
Al2 0.0350(12) 0.0310(10) 0.0276(10) 0.0010(7) -0.0019(8) 0.0024(8)
F1 0.031(2) 0.043(2) 0.052(2) 0.0191(17) 0.0026(16) -0.0022(16)
F2 0.027(3) 0.072(3) 0.068(3) 0.020(2) 0.0014(18) 0.0024(18)
F3 0.051(3) 0.046(2) 0.064(3) 0.0318(19) 0.005(2) 0.0051(18)
F4 0.038(3) 0.046(2) 0.055(2) 0.0170(17) 0.0062(18) -0.0051(17)
F5 0.080(3) 0.041(2) 0.033(2) -0.0046(16) 0.0045(19) 0.0065(19)
F6 0.096(4) 0.058(2) 0.035(2) 0.0093(18) -0.019(2) 0.008(2)
F7 0.083(3) 0.030(2) 0.056(2) -0.0015(18) -0.004(2) 0.0086(19)
F8 0.066(3) 0.038(2) 0.030(2) -0.0007(15) -0.0086(18) -0.0006(17)
N1 0.028(3) 0.029(3) 0.034(3) 0.007(2) -0.004(2) -0.003(2)
N2 0.035(3) 0.027(3) 0.028(3) 0.007(2) -0.002(2) -0.001(2)
C1 0.062(5) 0.045(4) 0.040(4) -0.002(3) 0.010(3) -0.003(3)
C2 0.061(5) 0.053(4) 0.037(4) -0.003(3) -0.017(3) -0.001(4)
C3 0.039(4) 0.048(4) 0.039(4) 0.003(3) -0.009(3) 0.003(3)
C4 0.065(5) 0.044(4) 0.046(4) -0.007(3) 0.017(4) 0.003(4)
C5 0.028(4) 0.029(3) 0.025(3) -0.004(3) -0.009(3) 0.001(3)
C6 0.029(4) 0.030(3) 0.038(4) 0.005(3) 0.000(3) 0.000(3)
C7 0.024(4) 0.047(4) 0.034(4) 0.001(3) -0.002(3) -0.003(3)
C8 0.036(5) 0.039(4) 0.038(4) 0.005(3) -0.009(3) 0.013(3)
C9 0.050(5) 0.037(4) 0.028(3) 0.005(3) -0.001(3) -0.005(3)
C10 0.017(4) 0.031(3) 0.033(3) 0.008(3) 0.005(3) 0.002(3)
C11 0.029(4) 0.030(3) 0.029(3) 0.007(3) 0.000(3) -0.005(3)
C12 0.036(4) 0.031(3) 0.036(4) 0.006(3) 0.002(3) -0.005(3)
C13 0.041(4) 0.042(4) 0.028(4) 0.014(3) -0.006(3) -0.006(3)
C14 0.038(4) 0.035(4) 0.043(4) 0.014(3) -0.007(3) 0.003(3)
C15 0.035(4) 0.032(4) 0.049(4) 0.003(3) -0.001(3) -0.006(3)
C16 0.025(4) 0.032(3) 0.028(3) 0.004(3) -0.001(3) -0.003(3)

loop_
_atom_type_symbol
_atom_type_description
_atom_type_scat_dispersion_real
_atom_type_scat_dispersion_imag
_atom_type_scat_source
C C 0.0033 0.0016 'International Tables Vol C Tables 4.2.6.8 and 6.1.1.4'
H H 0.0000 0.0000 'International Tables Vol C Tables 4.2.6.8 and 6.1.1.4'
N N 0.0061 0.0033 'International Tables Vol C Tables 4.2.6.8 and 6.1.1.4'
F F 0.0171 0.0103 'International Tables Vol C Tables 4.2.6.8 and 6.1.1.4'
Al Al 0.0645 0.0514 'International Tables Vol C Tables 4.2.6.8 and 6.1.1.4'

loop_
_geom_angle_atom_site_label_1
_geom_angle_atom_site_label_2
_geom_angle_atom_site_label_3
_geom_angle
_geom_angle_site_symmetry_1
_geom_angle_site_symmetry_3
_geom_angle_publ_flag
C1 Al1 C2 121.2(3) . . ?
C1 Al1 N2 111.9(3) . . ?
C2 Al1 N2 114.3(3) . . ?
C1 Al1 N1 106.0(3) . . ?
C2 Al1 N1 111.7(3) . . ?
N2 Al1 N1 85.61(19) . . ?
C1 Al1 Al2 106.4(2) . . ?
C2 Al1 Al2 132.1(2) . . ?
N2 Al1 Al2 43.37(13) . . ?
N1 Al1 Al2 44.10(14) . . ?
C3 Al2 C4 120.2(3) . . ?
C3 Al2 N2 111.7(3) . . ?
C4 Al2 N2 114.5(3) . . ?
C3 Al2 N1 106.3(2) . . ?
C4 Al2 N1 113.1(3) . . ?
N2 Al2 N1 85.45(19) . . ?
C3 Al2 Al1 106.4(2) . . ?
C4 Al2 Al1 133.2(2) . . ?
N2 Al2 Al1 43.48(13) . . ?
N1 Al2 Al1 43.82(14) . . ?
C6 F1 N2 115.4(3) . . ?
C10 F4 N1 61.4(3) . . ?
C5 N1 Al1 120.1(3) . . ?
C5 N1 Al2 121.8(4) . . ?
Al1 N1 Al2 92.1(2) . . ?
C5 N1 F4 57.9(3) . . ?
Al1 N1 F4 127.8(2) . . ?
Al2 N1 F4 136.0(2) . . ?
C11 N2 Al2 122.1(4) . . ?
C11 N2 Al1 120.0(4) . . ?
Al2 N2 Al1 93.16(19) . . ?
C11 N2 F1 154.6(4) . . ?
Al2 N2 F1 73.24(16) . . ?
Al1 N2 F1 75.34(16) . . ?
C6 C5 C10 116.0(5) . . ?
C6 C5 N1 122.6(5) . . ?
C10 C5 N1 121.4(5) . . ?
F1 C6 C7 118.9(5) . . ?
F1 C6 C5 118.4(5) . . ?
C7 C6 C5 122.7(5) . . ?
F2 C7 C8 119.3(6) . . ?
F2 C7 C6 119.3(5) . . ?
C8 C7 C6 121.4(6) . . ?
C9 C8 C7 116.9(6) . . ?
F3 C9 C8 119.7(6) . . ?
F3 C9 C10 117.7(5) . . ?
C8 C9 C10 122.6(5) . . ?
F4 C10 C5 119.3(5) . . ?
F4 C10 C9 120.3(5) . . ?
C5 C10 C9 120.4(5) . . ?
C16 C11 C12 116.1(5) . . ?
C16 C11 N2 122.1(5) . . ?
C12 C11 N2 121.7(5) . . ?
F5 C12 C13 119.7(5) . . ?
F5 C12 C11 119.4(5) . . ?
C13 C12 C11 120.9(5) . . ?
F6 C13 C14 119.3(5) . . ?
F6 C13 C12 118.6(5) . . ?
C14 C13 C12 122.1(5) . . ?
C15 C14 C13 116.5(6) . . ?
F7 C15 C14 119.2(6) . . ?
F7 C15 C16 117.9(5) . . ?
C14 C15 C16 122.9(6) . . ?
F8 C16 C15 120.0(5) . . ?
F8 C16 C11 118.5(5) . . ?
C15 C16 C11 121.4(5) . . ?

loop_
_geom_bond_atom_site_label_1
_geom_bond_atom_site_label_2
_geom_bond_distance
_geom_bond_site_symmetry_2
_geom_bond_publ_flag
Al1 C1 1.931(7) . ?
Al1 C2 1.949(6) . ?
Al1 N2 1.998(5) . ?
Al1 N1 2.008(5) . ?
Al1 Al2 2.899(2) . ?
Al2 C3 1.952(6) . ?
Al2 C4 1.972(6) . ?
Al2 N2 1.994(5) . ?
Al2 N1 2.019(5) . ?
F1 C6 1.362(6) . ?
F1 N2 3.152(6) . ?
F2 C7 1.346(7) . ?
F3 C9 1.359(6) . ?
F4 C10 1.338(6) . ?
F4 N1 2.784(6) . ?
F5 C12 1.342(6) . ?
F6 C13 1.354(7) . ?
F7 C15 1.363(7) . ?
F8 C16 1.350(6) . ?
N1 C5 1.406(7) . ?
N2 C11 1.438(7) . ?
C5 C6 1.383(8) . ?
C5 C10 1.397(7) . ?
C6 C7 1.380(8) . ?
C7 C8 1.373(8) . ?
C8 C9 1.369(9) . ?
C9 C10 1.398(8) . ?
C11 C16 1.388(8) . ?
C11 C12 1.396(8) . ?
C12 C13 1.383(8) . ?
C13 C14 1.374(8) . ?
C14 C15 1.360(8) . ?
C15 C16 1.368(8) . ?
